data_4034882
loop_
_publ_author_name
'Maslivetc, Vladimir A.'
'Frolova, Liliya V.'
'Rogelj, Snezna'
'Maslivetc, Anna A.'
'Rubina, Marina'
'Rubin, Michael'

_publ_section_title
;
 Metal-Templated Assembly of Cyclopropane-Fused Diazepanones and
 Diazecanones via exo- trig Nucleophilic Cyclization of Cyclopropenes with
 Tethered Carbamates.
;
_journal_issue 22
_journal_name_full 'The Journal of organic chemistry'
_journal_page_first 13743
_journal_page_last 13753
_journal_paper_doi 10.1021/acs.joc.8b02062
_journal_volume 83
_journal_year 2018
_chemical_absolute_configuration syn
_chemical_formula_moiety 'C24 H27 Cl N2 O3'
_chemical_formula_sum 'C24 H27 Cl N2 O3'
_chemical_formula_weight 426.92
_chemical_name_systematic
'(1S,7S)-tert-butyl 5-benzyl-7-(3-chlorophenyl)-6-oxo-2,5-diazabicyclo[5.1.0]octane-2-carboxylate'
_space_group_crystal_system monoclinic
_space_group_IT_number 4
_space_group_name_Hall 'P 2yb'
_space_group_name_H-M_alt 'P 1 21 1'
_atom_sites_solution_hydrogens geom
_atom_sites_solution_primary dual
_audit_creation_date 2017-11-15
_audit_creation_method
;
Olex2 1.2
(compiled 2017.03.28 svn.r3405 for OlexSys, GUI svn.r5337)
;
_cell_angle_alpha 90
_cell_angle_beta 101.6350(10)
_cell_angle_gamma 90
_cell_formula_units_Z 2
_cell_length_a 12.4593(2)
_cell_length_b 6.82970(10)
_cell_length_c 13.4353(2)
_cell_measurement_reflns_used 10910
_cell_measurement_temperature 150.00(10)
_cell_measurement_theta_max 75.8630
_cell_measurement_theta_min 3.6200
_cell_volume 1119.76(3)
_computing_cell_refinement 'CrysAlisPro 1.171.38.46 (Rigaku OD, 2015)'
_computing_data_collection 'CrysAlisPro 1.171.38.46 (Rigaku OD, 2015)'
_computing_data_reduction 'CrysAlisPro 1.171.38.46 (Rigaku OD, 2015)'
_computing_molecular_graphics 'Olex2 (Dolomanov et al., 2009)'
_computing_publication_material 'Olex2 (Dolomanov et al., 2009)'
_computing_structure_refinement 'ShelXL (Sheldrick, 2015)'
_computing_structure_solution 'ShelXT (Sheldrick, 2015)'
_diffrn_ambient_environment N~2~
_diffrn_ambient_temperature 150.00(10)
_diffrn_detector 'CCD plate'
_diffrn_detector_area_resol_mean 5.2529
_diffrn_detector_type AtlasS2
_diffrn_measured_fraction_theta_full 0.999
_diffrn_measured_fraction_theta_max 0.999
_diffrn_measurement_details
;
List of Runs (angles in degrees, time in seconds):

  # Type    Start    End  Width  t~exp~   \w     \q     \k     \f   Frames
--------------------------------------------------------------------------
  1  \w   -114.00 -15.00   1.00    1.50    --  -41.72 -50.00  12.00   99
  2  \w    -68.00  31.00   1.00    1.50    --  -41.72  50.00 159.00   99
  3  \w     15.00 114.00   1.00    1.50    --   41.72  50.00 159.00   99
  4  \w     97.00 160.00   1.00    6.00    --  112.00  50.00 159.00   63
  5  \w    105.00 131.00   1.00    6.00    --  112.00 -50.00  12.00   26
  6  \w     60.00  96.00   1.00    6.00    --  112.00 -50.00  12.00   36
  7  \w    -68.00  -2.00   1.00    1.50    --  -41.72 125.00  60.00   66
  8  \w     29.00  94.00   1.00    1.50    --   41.72-125.00   0.00   65
  9  \w     -6.00  19.00   1.00    1.50    --   41.72 -50.00  12.00   25
 10  \w     23.00  93.00   1.00    1.50    --   41.72-125.00 -90.00   70
 11  \w     31.00  88.00   1.00    6.00    --  112.00 -95.00  60.00   57
 12  \w     80.00 140.00   1.00    6.00    --  112.00 -61.00 150.00   60
 13  \w     31.00  84.00   1.00    6.00    --  112.00 -95.00  30.00   53
 14  \w     37.00 130.00   1.00    6.00    --  112.00 -30.00-180.00   93
 15  \w    148.00 178.00   1.00    6.00    --  112.00  45.00 120.00   30
 16  \w     31.00  59.00   1.00    6.00    --  112.00 -95.00-150.00   28
 17  \w    129.00 176.00   1.00    6.00    --  112.00  15.00  90.00   47
 18  \w     45.00  71.00   1.00    6.00    --  112.00 -61.00 150.00   26
 19  \w     64.00  91.00   1.00    6.00    --  112.00  15.00  90.00   27
 20  \w     87.00 142.00   1.00    6.00    --  112.00  45.00 120.00   55
 21  \w     36.00 100.00   1.00    6.00    --  112.00-111.00-120.00   64
 22  \w   -113.00 -87.00   1.00    1.50    --  -41.85 -50.00  12.00   26
 23  \w     40.00  65.00   1.00    1.50    --   41.85  38.00 -90.00   25
 24  \w     73.00  98.00   1.00    1.50    --   41.85-125.00-180.00   25
 25  \w     68.00 110.00   1.00    1.50    --   41.85  38.00 -90.00   42
 26  \w     12.00  37.00   1.00    1.50    --   46.00  84.00 -75.25   25
 27  \w     38.00 105.00   1.00    1.50    --   66.00  55.00 -35.70   67
 28  \w     79.00 105.00   1.00    6.00    --  112.00  77.00-150.00   26
 29  \w     83.00 109.00   1.00    6.00    --  112.00  61.00-120.00   26
 30  \w    135.00 169.00   1.00    6.00    --  112.00  77.00-180.00   34
 31  \w     86.00 113.00   1.00    6.00    --  112.00  45.00 -90.00   27
 32  \w    128.00 168.00   1.00    6.00    --  112.00  77.00-120.00   40
 33  \w     84.00 162.00   1.00    6.00    --  112.00  61.00 -90.00   78
 34  \w     87.00 161.00   1.00    6.00    --  112.00  45.00 -60.00   74
 35  \w     79.00 104.00   1.00    6.00    --  112.00  77.00 -90.00   25
 36  \w     90.00 116.00   1.00    6.00    --  112.00  61.00-150.00   26
 37  \w    127.00 153.00   1.00    6.00    --  112.00  61.00-150.00   26
 38  \w    123.00 172.00   1.00    6.00    --  112.00  77.00-150.00   49
 39  \w     80.00 137.00   1.00    6.00    --  112.00  77.00 -60.00   57
 40  \w     79.00 105.00   1.00    6.00    --  112.00  77.00-120.00   26
 41  \w     89.00 115.00   1.00    6.00    --  112.00  61.00 -60.00   26
 42  \w     59.00 105.00   1.00    6.00    --  112.00  15.00 -90.00   46
 43  \w    -43.00 -18.00   1.00    1.50    --  -41.85  50.00 159.00   25
 44  \w     84.00 109.00   1.00    6.00    --  112.00  61.00 -90.00   25
 45  \w    -43.00 -18.00   1.00    1.50    --  -41.85  50.00 159.00   25
 46  \w     84.00 109.00   1.00    6.00    --  112.00  61.00 -90.00   25
;
_diffrn_measurement_device 'four-circle diffractometer'
_diffrn_measurement_device_type 'SuperNova, Dual, Cu at zero, AtlasS2'
_diffrn_measurement_method '\w scans'
_diffrn_orient_matrix_type 'CrysAlisPro convention (1999,Acta A55,543-557)'
_diffrn_orient_matrix_UB_11 -0.1214901000
_diffrn_orient_matrix_UB_12 -0.0101324000
_diffrn_orient_matrix_UB_13 0.0080980000
_diffrn_orient_matrix_UB_21 0.0303593000
_diffrn_orient_matrix_UB_22 -0.1359792000
_diffrn_orient_matrix_UB_23 0.0928757000
_diffrn_orient_matrix_UB_31 0.0161102000
_diffrn_orient_matrix_UB_32 0.1796910000
_diffrn_orient_matrix_UB_33 0.0707693000
_diffrn_radiation_monochromator mirror
_diffrn_radiation_probe x-ray
_diffrn_radiation_type CuK\a
_diffrn_radiation_wavelength 1.54184
_diffrn_reflns_av_R_equivalents 0.0361
_diffrn_reflns_av_unetI/netI 0.0329
_diffrn_reflns_Laue_measured_fraction_full 0.999
_diffrn_reflns_Laue_measured_fraction_max 0.999
_diffrn_reflns_limit_h_max 15
_diffrn_reflns_limit_h_min -15
_diffrn_reflns_limit_k_max 8
_diffrn_reflns_limit_k_min -8
_diffrn_reflns_limit_l_max 16
_diffrn_reflns_limit_l_min -16
_diffrn_reflns_number 13246
_diffrn_reflns_point_group_measured_fraction_full 1.000
_diffrn_reflns_point_group_measured_fraction_max 0.999
_diffrn_reflns_theta_full 67.684
_diffrn_reflns_theta_max 74.501
_diffrn_reflns_theta_min 3.622
_diffrn_source 'micro-focus sealed X-ray tube'
_diffrn_source_type 'SuperNova (Cu) X-ray Source'
_exptl_absorpt_coefficient_mu 1.728
_exptl_absorpt_correction_T_max 1.000
_exptl_absorpt_correction_T_min 0.597
_exptl_absorpt_correction_type gaussian
_exptl_absorpt_process_details
;
CrysAlisPro 1.171.38.46 (Rigaku Oxford Diffraction, 2015)
Numerical absorption correction based on gaussian integration over
			a multifaceted crystal model
Empirical absorption correction using spherical harmonics,
 implemented in SCALE3 ABSPACK scaling algorithm.
;
_exptl_crystal_colour 'clear light colourless'
_exptl_crystal_colour_lustre clear
_exptl_crystal_colour_modifier light
_exptl_crystal_colour_primary colourless
_exptl_crystal_density_diffrn 1.266
_exptl_crystal_description prism
_exptl_crystal_F_000 452
_exptl_crystal_recrystallization_method 'Compound was cristalized from Hexane-Ethyl Acetate mixture'
_exptl_crystal_size_max 0.537
_exptl_crystal_size_mid 0.195
_exptl_crystal_size_min 0.06
_refine_diff_density_max 0.161
_refine_diff_density_min -0.300
_refine_diff_density_rms 0.040
_refine_ls_abs_structure_details
;
 Refined as an inversion twin.
;
_refine_ls_abs_structure_Flack 0.406(17)
_refine_ls_extinction_method none
_refine_ls_goodness_of_fit_ref 1.061
_refine_ls_hydrogen_treatment constr
_refine_ls_matrix_type full
_refine_ls_number_parameters 275
_refine_ls_number_reflns 4558
_refine_ls_number_restraints 1
_refine_ls_restrained_S_all 1.061
_refine_ls_R_factor_all 0.0366
_refine_ls_R_factor_gt 0.0330
_refine_ls_shift/su_max 0.000
_refine_ls_shift/su_mean 0.000
_refine_ls_structure_factor_coef Fsqd
_refine_ls_weighting_details 'w=1/[\s^2^(Fo^2^)+(0.0515P)^2^+0.2109P] where P=(Fo^2^+2Fc^2^)/3'
_refine_ls_weighting_scheme calc
_refine_ls_wR_factor_gt 0.0873
_refine_ls_wR_factor_ref 0.0907
_reflns_Friedel_coverage 0.839
_reflns_Friedel_fraction_full 1.000
_reflns_Friedel_fraction_max 1.000
_reflns_number_gt 4389
_reflns_number_total 4558
_reflns_threshold_expression 'I > 2\s(I)'
_cod_data_source_file jo8b02062_si_005.cif
_cod_data_source_block anna_29092017_vm355_6
_cod_database_code 4034882
_shelx_shelxl_version_number 2016/6
_chemical_oxdiff_formula C24H27FN2O3
_shelx_space_group_comment
;
The symmetry employed for this shelxl refinement is uniquely defined
by the following loop, which should always be used as a source of
symmetry information in preference to the above space-group names.
They are only intended as comments.
;
_reflns_odcompleteness_completeness 99.88
_reflns_odcompleteness_iscentric 1
_reflns_odcompleteness_theta 74.33
_olex2_refinement_description
;
1. Twinned data refinement
 Scales: 0.594(17)
 0.406(17)
2. Fixed Uiso
 At 1.2 times of:
  All C(H) groups, All C(H,H) groups
 At 1.5 times of:
  All C(H,H,H) groups
3.a Ternary CH refined with riding coordinates:
 C3(H3)
3.b Secondary CH2 refined with riding coordinates:
 C5(H5A,H5B), C2(H2A,H2B), C4(H4A,H4B), C13(H13A,H13B)
3.c Aromatic/amide H refined with riding coordinates:
 C8(H8), C15(H15), C19(H19), C10(H10), C12(H12), C16(H16), C11(H11), C17(H17),
 C18(H18)
3.d Idealised Me refined as rotating group:
 C22(H22A,H22B,H22C), C23(H23A,H23B,H23C), C21(H21A,H21B,H21C)
;
_olex2_exptl_crystal_mounting_method 'Mounted on the glass stick by acrylic glue'
_olex2_submission_special_instructions 'No special instructions were received'
_oxdiff_exptl_absorpt_empirical_details
;
Empirical correction (ABSPACK) includes:
- Absorption correction using spherical harmonics
- Frame scaling
;
_oxdiff_exptl_absorpt_empirical_full_max 2.194
_oxdiff_exptl_absorpt_empirical_full_min 0.433

loop_
_space_group_symop_operation_xyz
'x, y, z'
'-x, y+1/2, -z'

loop_
_atom_site_label
_atom_site_type_symbol
_atom_site_fract_x
_atom_site_fract_y
_atom_site_fract_z
_atom_site_U_iso_or_equiv
_atom_site_adp_type
_atom_site_occupancy
_atom_site_site_symmetry_order
_atom_site_calc_flag
_atom_site_refinement_flags_posn
O3 O 0.24722(14) 0.8073(2) 0.18042(12) 0.0277(3) Uani 1 1 d .
O1 O 0.55974(13) 0.2167(3) 0.39151(12) 0.0306(4) Uani 1 1 d .
O2 O 0.49084(13) 0.1500(3) 0.22493(11) 0.0317(4) Uani 1 1 d .
N2 N 0.39246(14) 0.3311(3) 0.31165(12) 0.0191(3) Uani 1 1 d .
N1 N 0.26163(14) 0.6743(3) 0.33758(12) 0.0190(3) Uani 1 1 d .
C007 C 0.48801(17) 0.2301(3) 0.31523(16) 0.0221(4) Uani 1 1 d .
C6 C 0.24577(16) 0.6632(3) 0.23482(14) 0.0191(4) Uani 1 1 d .
C14 C 0.20130(18) 0.9632(3) 0.42364(15) 0.0197(4) Uani 1 1 d .
C8 C 0.02215(18) 0.5372(3) 0.16824(15) 0.0228(4) Uani 1 1 d .
H8 H 0.039919 0.656429 0.200833 0.027 Uiso 1 1 calc R
C5 C 0.26304(17) 0.4993(3) 0.40019(15) 0.0197(4) Uani 1 1 d .
H5A H 0.203499 0.413420 0.369499 0.024 Uiso 1 1 calc R
H5B H 0.251535 0.536541 0.466916 0.024 Uiso 1 1 calc R
C3 C 0.30279(16) 0.2963(3) 0.22733(14) 0.0182(4) Uani 1 1 d .
H3 H 0.270964 0.164623 0.223533 0.022 Uiso 1 1 calc R
C1 C 0.22323(17) 0.4613(3) 0.18997(14) 0.0181(4) Uani 1 1 d .
C7 C 0.10439(17) 0.4074(3) 0.15566(14) 0.0198(4) Uani 1 1 d .
C2 C 0.30474(17) 0.3920(3) 0.12753(15) 0.0220(4) Uani 1 1 d .
H2A H 0.276651 0.317890 0.066207 0.026 Uiso 1 1 calc R
H2B H 0.366085 0.477075 0.123655 0.026 Uiso 1 1 calc R
C15 C 0.10652(19) 1.0127(3) 0.35317(17) 0.0239(4) Uani 1 1 d .
H15 H 0.100023 0.977864 0.285295 0.029 Uiso 1 1 calc R
C4 C 0.37110(17) 0.3899(3) 0.41133(14) 0.0202(4) Uani 1 1 d .
H4A H 0.430246 0.473104 0.445571 0.024 Uiso 1 1 calc R
H4B H 0.369117 0.274311 0.452877 0.024 Uiso 1 1 calc R
C13 C 0.29488(18) 0.8593(3) 0.38966(16) 0.0204(4) Uani 1 1 d .
H13A H 0.324857 0.944558 0.344346 0.024 Uiso 1 1 calc R
H13B H 0.352374 0.833719 0.448547 0.024 Uiso 1 1 calc R
C9 C -0.08686(19) 0.4872(4) 0.13167(16) 0.0289(5) Uani 1 1 d .
C19 C 0.2094(2) 1.0166(3) 0.52488(17) 0.0275(5) Uani 1 1 d .
H19 H 0.271799 0.984231 0.572671 0.033 Uiso 1 1 calc R
C10 C -0.11704(19) 0.3108(5) 0.08391(17) 0.0328(5) Uani 1 1 d .
H10 H -0.190353 0.281112 0.058808 0.039 Uiso 1 1 calc R
C12 C 0.07473(18) 0.2267(3) 0.10922(15) 0.0240(4) Uani 1 1 d .
H12 H 0.128858 0.137453 0.101538 0.029 Uiso 1 1 calc R
C16 C 0.0217(2) 1.1139(3) 0.38398(19) 0.0302(5) Uani 1 1 d .
H16 H -0.040895 1.147348 0.336637 0.036 Uiso 1 1 calc R
C11 C -0.03495(19) 0.1792(4) 0.07443(16) 0.0303(5) Uani 1 1 d .
H11 H -0.053456 0.057793 0.044483 0.036 Uiso 1 1 calc R
C17 C 0.0307(2) 1.1649(4) 0.4853(2) 0.0358(5) Uani 1 1 d .
H17 H -0.026378 1.230309 0.506224 0.043 Uiso 1 1 calc R
C20 C 0.5786(2) 0.0130(4) 0.21291(19) 0.0331(5) Uani 1 1 d .
C18 C 0.1244(2) 1.1182(4) 0.55491(19) 0.0365(6) Uani 1 1 d .
H18 H 0.131003 1.154970 0.622521 0.044 Uiso 1 1 calc R
C22 C 0.5748(3) -0.1655(4) 0.2782(2) 0.0418(6) Uani 1 1 d .
H22A H 0.592726 -0.128832 0.348555 0.063 Uiso 1 1 calc GR
H22B H 0.626847 -0.260427 0.264496 0.063 Uiso 1 1 calc GR
H22C H 0.502582 -0.221010 0.263027 0.063 Uiso 1 1 calc GR
C23 C 0.6889(3) 0.1148(6) 0.2364(3) 0.0585(9) Uani 1 1 d .
H23A H 0.683942 0.237755 0.201177 0.088 Uiso 1 1 calc GR
H23B H 0.742823 0.033808 0.214721 0.088 Uiso 1 1 calc GR
H23C H 0.709753 0.137289 0.308264 0.088 Uiso 1 1 calc GR
C21 C 0.5450(3) -0.0413(7) 0.1014(2) 0.0643(12) Uani 1 1 d .
H21A H 0.470287 -0.085045 0.087306 0.096 Uiso 1 1 calc GR
H21B H 0.591564 -0.144215 0.085990 0.096 Uiso 1 1 calc GR
H21C H 0.552061 0.071215 0.060308 0.096 Uiso 1 1 calc GR
Cl1 Cl -0.18781(5) 0.65640(12) 0.14420(5) 0.04455(19) Uani 1 1 d .

loop_
_atom_site_aniso_label
_atom_site_aniso_U_11
_atom_site_aniso_U_22
_atom_site_aniso_U_33
_atom_site_aniso_U_23
_atom_site_aniso_U_13
_atom_site_aniso_U_12
O3 0.0406(9) 0.0198(7) 0.0212(7) 0.0051(6) 0.0027(6) 0.0014(7)
O1 0.0219(7) 0.0399(9) 0.0265(8) -0.0051(7) -0.0033(6) 0.0060(7)
O2 0.0300(8) 0.0444(9) 0.0205(7) -0.0026(7) 0.0047(6) 0.0192(8)
N2 0.0195(8) 0.0223(8) 0.0144(7) -0.0012(6) 0.0008(6) 0.0023(7)
N1 0.0251(8) 0.0162(8) 0.0160(7) -0.0003(7) 0.0046(6) 0.0025(7)
C007 0.0198(9) 0.0260(9) 0.0210(9) 0.0002(8) 0.0050(8) 0.0025(8)
C6 0.0202(9) 0.0207(9) 0.0162(8) 0.0009(8) 0.0030(7) 0.0034(8)
C14 0.0245(10) 0.0147(8) 0.0197(9) -0.0015(7) 0.0045(8) -0.0002(7)
C8 0.0242(10) 0.0273(10) 0.0163(9) 0.0001(8) 0.0028(7) 0.0051(8)
C5 0.0257(10) 0.0184(9) 0.0161(9) 0.0005(7) 0.0070(7) 0.0006(8)
C3 0.0206(9) 0.0193(9) 0.0138(8) -0.0021(7) 0.0012(7) 0.0017(8)
C1 0.0212(9) 0.0190(9) 0.0139(8) 0.0008(7) 0.0028(7) 0.0038(7)
C7 0.0229(10) 0.0244(10) 0.0114(8) 0.0009(7) 0.0015(7) 0.0021(8)
C2 0.0244(10) 0.0265(10) 0.0161(9) 0.0000(8) 0.0062(7) 0.0034(8)
C15 0.0277(11) 0.0208(10) 0.0226(10) 0.0013(8) 0.0039(8) 0.0026(8)
C4 0.0253(10) 0.0208(9) 0.0140(8) -0.0006(7) 0.0027(7) 0.0018(8)
C13 0.0232(10) 0.0167(9) 0.0203(9) -0.0022(7) 0.0021(8) 0.0016(7)
C9 0.0235(11) 0.0458(13) 0.0177(9) 0.0027(9) 0.0048(8) 0.0063(10)
C19 0.0333(12) 0.0275(11) 0.0206(10) -0.0059(9) 0.0032(8) 0.0011(9)
C10 0.0225(11) 0.0544(15) 0.0207(10) -0.0009(10) 0.0021(8) -0.0031(10)
C12 0.0270(10) 0.0280(10) 0.0165(9) -0.0032(8) 0.0030(8) 0.0004(9)
C16 0.0264(11) 0.0248(11) 0.0398(13) 0.0026(9) 0.0077(9) 0.0053(8)
C11 0.0327(12) 0.0367(12) 0.0200(10) -0.0060(9) 0.0018(8) -0.0072(10)
C17 0.0377(12) 0.0281(11) 0.0466(14) -0.0080(11) 0.0205(11) 0.0051(11)
C20 0.0301(12) 0.0432(14) 0.0279(11) -0.0012(10) 0.0103(9) 0.0173(11)
C18 0.0473(15) 0.0355(13) 0.0304(12) -0.0114(10) 0.0161(11) 0.0009(11)
C22 0.0469(16) 0.0380(14) 0.0436(14) -0.0017(12) 0.0164(12) 0.0119(12)
C23 0.0412(16) 0.056(2) 0.090(3) -0.0071(18) 0.0408(17) 0.0028(14)
C21 0.080(2) 0.086(3) 0.0278(14) -0.0069(15) 0.0128(14) 0.051(2)
Cl1 0.0303(3) 0.0658(4) 0.0377(3) 0.0023(3) 0.0073(2) 0.0216(3)

loop_
_atom_type_symbol
_atom_type_description
_atom_type_scat_dispersion_real
_atom_type_scat_dispersion_imag
_atom_type_scat_source
C C 0.0181 0.0091 'International Tables Vol C Tables 4.2.6.8 and 6.1.1.4'
H H 0.0000 0.0000 'International Tables Vol C Tables 4.2.6.8 and 6.1.1.4'
Cl Cl 0.3639 0.7018 'International Tables Vol C Tables 4.2.6.8 and 6.1.1.4'
N N 0.0311 0.0180 'International Tables Vol C Tables 4.2.6.8 and 6.1.1.4'
O O 0.0492 0.0322 'International Tables Vol C Tables 4.2.6.8 and 6.1.1.4'

loop_
_exptl_crystal_face_index_h
_exptl_crystal_face_index_k
_exptl_crystal_face_index_l
_exptl_crystal_face_perp_dist
1 4 0 0.1640
-1 0 9 0.0217
1 0 -9 0.0338
0 4 5 0.1407
8 0 -2 0.0773
0 -4 -5 0.2681
-8 0 1 0.0886
-6 0 6 0.0612

loop_
_geom_angle_atom_site_label_1
_geom_angle_atom_site_label_2
_geom_angle_atom_site_label_3
_geom_angle
C007 O2 C20 121.02(17)
C007 N2 C3 118.39(17)
C007 N2 C4 114.89(16)
C3 N2 C4 120.40(16)
C6 N1 C5 121.51(17)
C6 N1 C13 120.28(17)
C5 N1 C13 117.53(15)
O1 C007 O2 125.6(2)
O1 C007 N2 123.5(2)
O2 C007 N2 110.87(17)
O3 C6 N1 122.9(2)
O3 C6 C1 121.25(17)
N1 C6 C1 115.79(17)
C15 C14 C13 120.43(18)
C19 C14 C15 118.9(2)
C19 C14 C13 120.66(19)
C7 C8 H8 120.3
C9 C8 H8 120.3
C9 C8 C7 119.5(2)
N1 C5 H5A 109.3
N1 C5 H5B 109.3
N1 C5 C4 111.51(16)
H5A C5 H5B 108.0
C4 C5 H5A 109.3
C4 C5 H5B 109.3
N2 C3 H3 115.7
N2 C3 C1 119.25(17)
N2 C3 C2 118.83(18)
C1 C3 H3 115.7
C2 C3 H3 115.7
C2 C3 C1 60.46(13)
C6 C1 C3 119.34(16)
C6 C1 C2 114.49(18)
C7 C1 C6 115.99(17)
C7 C1 C3 117.16(17)
C7 C1 C2 118.77(17)
C2 C1 C3 59.07(13)
C8 C7 C1 120.70(19)
C8 C7 C12 118.8(2)
C12 C7 C1 120.49(19)
C3 C2 C1 60.47(13)
C3 C2 H2A 117.7
C3 C2 H2B 117.7
C1 C2 H2A 117.7
C1 C2 H2B 117.7
H2A C2 H2B 114.8
C14 C15 H15 119.8
C16 C15 C14 120.4(2)
C16 C15 H15 119.8
N2 C4 C5 111.30(16)
N2 C4 H4A 109.4
N2 C4 H4B 109.4
C5 C4 H4A 109.4
C5 C4 H4B 109.4
H4A C4 H4B 108.0
N1 C13 C14 112.85(17)
N1 C13 H13A 109.0
N1 C13 H13B 109.0
C14 C13 H13A 109.0
C14 C13 H13B 109.0
H13A C13 H13B 107.8
C8 C9 Cl1 118.4(2)
C10 C9 C8 122.2(2)
C10 C9 Cl1 119.32(18)
C14 C19 H19 119.8
C18 C19 C14 120.3(2)
C18 C19 H19 119.8
C9 C10 H10 120.9
C9 C10 C11 118.1(2)
C11 C10 H10 120.9
C7 C12 H12 119.7
C11 C12 C7 120.6(2)
C11 C12 H12 119.7
C15 C16 H16 120.0
C17 C16 C15 120.0(2)
C17 C16 H16 120.0
C10 C11 C12 120.7(2)
C10 C11 H11 119.6
C12 C11 H11 119.6
C16 C17 H17 120.1
C18 C17 C16 119.8(2)
C18 C17 H17 120.1
O2 C20 C22 109.8(2)
O2 C20 C23 110.3(2)
O2 C20 C21 101.6(2)
C22 C20 C23 112.5(2)
C22 C20 C21 110.0(3)
C23 C20 C21 112.0(3)
C19 C18 H18 119.7
C17 C18 C19 120.6(2)
C17 C18 H18 119.7
C20 C22 H22A 109.5
C20 C22 H22B 109.5
C20 C22 H22C 109.5
H22A C22 H22B 109.5
H22A C22 H22C 109.5
H22B C22 H22C 109.5
C20 C23 H23A 109.5
C20 C23 H23B 109.5
C20 C23 H23C 109.5
H23A C23 H23B 109.5
H23A C23 H23C 109.5
H23B C23 H23C 109.5
C20 C21 H21A 109.5
C20 C21 H21B 109.5
C20 C21 H21C 109.5
H21A C21 H21B 109.5
H21A C21 H21C 109.5
H21B C21 H21C 109.5

loop_
_geom_bond_atom_site_label_1
_geom_bond_atom_site_label_2
_geom_bond_distance
O3 C6 1.228(3)
O1 C007 1.220(3)
O2 C007 1.338(3)
O2 C20 1.472(3)
N2 C007 1.368(3)
N2 C3 1.441(2)
N2 C4 1.473(2)
N1 C6 1.357(2)
N1 C5 1.460(3)
N1 C13 1.463(3)
C6 C1 1.508(3)
C14 C15 1.398(3)
C14 C13 1.512(3)
C14 C19 1.392(3)
C8 H8 0.9300
C8 C7 1.391(3)
C8 C9 1.390(3)
C5 H5A 0.9700
C5 H5B 0.9700
C5 C4 1.521(3)
C3 H3 0.9800
C3 C1 1.518(3)
C3 C2 1.496(3)
C1 C7 1.505(3)
C1 C2 1.517(3)
C7 C12 1.399(3)
C2 H2A 0.9700
C2 H2B 0.9700
C15 H15 0.9300
C15 C16 1.394(3)
C4 H4A 0.9700
C4 H4B 0.9700
C13 H13A 0.9700
C13 H13B 0.9700
C9 C10 1.381(4)
C9 Cl1 1.741(2)
C19 H19 0.9300
C19 C18 1.391(4)
C10 H10 0.9300
C10 C11 1.387(4)
C12 H12 0.9300
C12 C11 1.390(3)
C16 H16 0.9300
C16 C17 1.388(4)
C11 H11 0.9300
C17 H17 0.9300
C17 C18 1.378(4)
C20 C22 1.508(4)
C20 C23 1.516(4)
C20 C21 1.518(4)
C18 H18 0.9300
C22 H22A 0.9600
C22 H22B 0.9600
C22 H22C 0.9600
C23 H23A 0.9600
C23 H23B 0.9600
C23 H23C 0.9600
C21 H21A 0.9600
C21 H21B 0.9600
C21 H21C 0.9600

loop_
_exptl_oxdiff_crystal_face_indexfrac_h
_exptl_oxdiff_crystal_face_indexfrac_k
_exptl_oxdiff_crystal_face_indexfrac_l
_exptl_oxdiff_crystal_face_x
_exptl_oxdiff_crystal_face_y
_exptl_oxdiff_crystal_face_z
0.7808 4.4074 0.2409 -0.1376 -0.5532 0.8216
-1.0451 -0.0907 8.7719 0.1989 0.7953 0.5876
0.8910 -0.0174 -8.6851 -0.1784 -0.7772 -0.6034
0.3371 3.5491 5.0326 -0.0362 -0.0050 0.9993
8.0670 -0.3015 -1.7098 -0.9909 0.1271 -0.0452
-0.4051 -3.5468 -5.0184 0.0445 0.0039 -0.9990
-8.0497 -0.1796 1.0177 0.9880 -0.1255 -0.0899
-6.4321 0.4812 6.4906 0.8291 0.3421 0.4422

loop_
_twin_individual_id
_twin_individual_mass_fraction_refined
1 0.594(17)
2 0.406(17)
